data_4502017
loop_
_publ_author_name
'Qin, Ling'
'Hu, Jin-Song'
'Huang, Liang-Fang'
'Li, Yi-Zhi'
'Guo, Zi-Jian'
'Zheng, He-Gen'

_publ_section_title
;
 Syntheses, Characterizations, and Properties of Six Metal&#x2212;Organic
 Complexes Based on Flexible Ligand 5-(4-Pyridyl)-methoxyl Isophthalic
 Acid
;
_journal_issue 9
_journal_name_full 'Crystal Growth &amp; Design'
_journal_page_first 4176
_journal_paper_doi 10.1021/cg100870v
_journal_volume 10
_journal_year 2010
_chemical_formula_moiety 'C21 H16 Co N3 O5'
_chemical_formula_sum 'C21 H16 Co N3 O5'
_chemical_formula_weight 449.30
_chemical_name_systematic
; 
 ? 
;
_space_group_IT_number 15
_symmetry_cell_setting monoclinic
_symmetry_space_group_name_Hall '-C 2yc'
_symmetry_space_group_name_H-M 'C 1 2/c 1'
_atom_sites_solution_hydrogens geom
_atom_sites_solution_primary direct
_atom_sites_solution_secondary difmap
_audit_creation_method SHELXL-97
_cell_angle_alpha 90.00
_cell_angle_beta 106.974(2)
_cell_angle_gamma 90.00
_cell_formula_units_Z 8
_cell_length_a 15.682(2)
_cell_length_b 15.554(2)
_cell_length_c 16.500(2)
_cell_measurement_reflns_used 1699
_cell_measurement_temperature 291(2)
_cell_measurement_theta_max 21.662
_cell_measurement_theta_min 2.499
_cell_volume 3849.3(8)
_computing_cell_refinement 'Bruker SMART'
_computing_data_collection 'Bruker SMART'
_computing_data_reduction 'Bruker SAINT'
_computing_molecular_graphics 'Bruker SHELXTL'
_computing_publication_material 'Bruker SHELXTL'
_computing_structure_refinement 'SHELXL-97 (Sheldrick, 1997)'
_computing_structure_solution 'SHELXS-97 (Sheldrick, 1990)'
_diffrn_ambient_temperature 291(2)
_diffrn_measured_fraction_theta_full 0.998
_diffrn_measured_fraction_theta_max 0.998
_diffrn_radiation_monochromator graphite
_diffrn_radiation_source 'fine-focus sealed tube'
_diffrn_radiation_type MoK\a
_diffrn_radiation_wavelength 0.71073
_diffrn_reflns_av_R_equivalents 0.0479
_diffrn_reflns_av_sigmaI/netI 0.0803
_diffrn_reflns_limit_h_max 12
_diffrn_reflns_limit_h_min -18
_diffrn_reflns_limit_k_max 16
_diffrn_reflns_limit_k_min -18
_diffrn_reflns_limit_l_max 19
_diffrn_reflns_limit_l_min -17
_diffrn_reflns_number 9442
_diffrn_reflns_theta_full 25.00
_diffrn_reflns_theta_max 25.00
_diffrn_reflns_theta_min 1.89
_exptl_absorpt_coefficient_mu 0.932
_exptl_absorpt_correction_T_max 0.815
_exptl_absorpt_correction_T_min 0.770
_exptl_absorpt_correction_type multi-scan
_exptl_crystal_colour pink
_exptl_crystal_density_diffrn 1.551
_exptl_crystal_density_method 'not measured'
_exptl_crystal_description block
_exptl_crystal_F_000 1840
_exptl_crystal_size_max 0.28
_exptl_crystal_size_mid 0.24
_exptl_crystal_size_min 0.22
_refine_diff_density_max 0.649
_refine_diff_density_min -0.994
_refine_diff_density_rms 0.076
_refine_ls_extinction_method none
_refine_ls_goodness_of_fit_ref 1.079
_refine_ls_hydrogen_treatment constr
_refine_ls_matrix_type full
_refine_ls_number_parameters 272
_refine_ls_number_reflns 3393
_refine_ls_number_restraints 0
_refine_ls_restrained_S_all 1.079
_refine_ls_R_factor_all 0.0706
_refine_ls_R_factor_gt 0.0479
_refine_ls_shift/su_max 0.020
_refine_ls_shift/su_mean 0.001
_refine_ls_structure_factor_coef Fsqd
_refine_ls_weighting_details 'calc w=1/[\s^2^(Fo^2^)+(0.0285P)^2^+0.0000P] where P=(Fo^2^+2Fc^2^)/3'
_refine_ls_weighting_scheme calc
_refine_ls_wR_factor_gt 0.0972
_refine_ls_wR_factor_ref 0.1003
_reflns_number_gt 2256
_reflns_number_total 3393
_reflns_threshold_expression >2sigma(I)
_cod_data_source_file cg100870v_si_002.cif
_cod_data_source_block 3
_cod_depositor_comments
;
The following automatic conversions were performed:

'_symmetry_cell_setting' value 'Monoclinic' changed to 'monoclinic'
according to /home/saulius/struct/CIF-dictionaries/cif_core.dic
dictionary named 'cif_core.dic' version 2.4.2 from 2011-04-26.

Automatic conversion script
Id: cif_fix_values 1715 2011-07-08 13:25:40Z adriana 
;
_cod_original_cell_volume 3849.2(9)
_cod_original_sg_symbol_Hall ' -C 2yc'
_cod_original_sg_symbol_H-M 'C2/c  '
_cod_database_code 4502017

loop_
_symmetry_equiv_pos_as_xyz
'x, y, z'
'-x, y, -z+1/2'
'x+1/2, y+1/2, z'
'-x+1/2, y+1/2, -z+1/2'
'-x, -y, -z'
'x, -y, z-1/2'
'-x+1/2, -y+1/2, -z'
'x+1/2, -y+1/2, z-1/2'

loop_
_atom_site_label
_atom_site_type_symbol
_atom_site_fract_x
_atom_site_fract_y
_atom_site_fract_z
_atom_site_U_iso_or_equiv
_atom_site_adp_type
_atom_site_occupancy
_atom_site_symmetry_multiplicity
_atom_site_calc_flag
_atom_site_refinement_flags
_atom_site_disorder_assembly
_atom_site_disorder_group
C1 C 0.2402(3) 0.6045(2) 0.8355(2) 0.0254(10) Uani 1 1 d . . .
C2 C 0.2439(3) 0.6099(2) 0.7525(2) 0.0291(10) Uani 1 1 d . . .
H2 H 0.2388 0.5603 0.7198 0.035 Uiso 1 1 calc R . .
C3 C 0.2551(3) 0.6890(2) 0.7183(2) 0.0254(10) Uani 1 1 d . . .
C4 C 0.2629(3) 0.7631(2) 0.7669(2) 0.0266(10) Uani 1 1 d . . .
H4 H 0.2714 0.8160 0.7443 0.032 Uiso 1 1 calc R . .
C5 C 0.2580(3) 0.7579(2) 0.8489(2) 0.0243(9) Uani 1 1 d . A .
H6 H 0.2409 0.6756 0.9377 0.029 Uiso 1 1 d R . .
C6 C 0.2455(3) 0.6790(2) 0.8828(2) 0.0261(10) Uani 1 1 d . . .
C7 C 0.3018(3) 0.9050(2) 0.8803(2) 0.0319(11) Uani 1 1 d . A .
H7A H 0.2888 0.9524 0.9131 0.038 Uiso 1 1 calc R . .
H7B H 0.2739 0.9175 0.8208 0.038 Uiso 1 1 calc R . .
C8 C 0.4002(3) 0.8988(3) 0.8960(3) 0.040 Uani 1 1 d . . .
C9 C 0.4491(8) 0.9661(8) 0.8755(9) 0.059(4) Uani 0.438(7) 1 d P A 1
H9A H 0.4194 1.0153 0.8500 0.070 Uiso 0.438(7) 1 calc PR A 1
C10 C 0.5382(8) 0.9615(7) 0.8919(8) 0.053(4) Uani 0.438(7) 1 d P A 1
H10A H 0.5687 1.0079 0.8781 0.063 Uiso 0.438(7) 1 calc PR A 1
C11 C 0.5432(9) 0.8328(7) 0.9478(9) 0.064 Uani 0.44 1 d P A 1
H11A H 0.5740 0.7839 0.9728 0.077 Uiso 0.438(7) 1 calc PR A 1
C12 C 0.4535(8) 0.8331(8) 0.9365(9) 0.059(4) Uani 0.438(7) 1 d P A 1
H12A H 0.4279 0.7872 0.9569 0.071 Uiso 0.438(7) 1 calc PR A 1
C13 C 0.9138(4) 0.8650(3) 0.9352(3) 0.0625(15) Uani 1 1 d . . .
H13 H 0.8880 0.8606 0.8770 0.075 Uiso 1 1 calc R . .
C14 C 0.9300(4) 0.8771(4) 1.0646(4) 0.082 Uani 1 1 d . . .
H14 H 0.9173 0.8827 1.1160 0.098 Uiso 1 1 calc R . .
C15 C 1.0148(4) 0.8718(3) 1.0558(3) 0.079 Uani 1 1 d . . .
H15 H 1.0686 0.8734 1.0987 0.095 Uiso 1 1 calc R . .
C16 C 0.2332(3) 0.5191(2) 0.8757(3) 0.0304(10) Uani 1 1 d . . .
C17 C 0.2588(3) 0.6960(2) 0.6278(2) 0.0289(10) Uani 1 1 d . . .
C18 C 1.0747(4) 0.8542(4) 0.9331(3) 0.093 Uani 1 1 d . . .
H18A H 1.1077 0.8019 0.9535 0.111 Uiso 1 1 calc R . .
H18B H 1.1154 0.9024 0.9490 0.111 Uiso 1 1 calc R . .
C19 C 1.0370(4) 0.8506(4) 0.8379(4) 0.0802(19) Uani 1 1 d . . .
C20 C 1.0179(5) 0.9275(4) 0.7946(4) 0.097 Uani 1 1 d . . .
H20 H 1.0286 0.9792 0.8241 0.116 Uiso 1 1 calc R . .
C21 C 1.0173(4) 0.7768(4) 0.7929(3) 0.092(2) Uani 1 1 d . . .
H21 H 1.0277 0.7245 0.8215 0.110 Uiso 1 1 calc R . .
C9' C 0.4415(7) 0.8986(7) 0.8329(6) 0.060(3) Uani 0.562(7) 1 d P A 2
H9'A H 0.4079 0.9031 0.7763 0.072 Uiso 0.562(7) 1 calc PR A 2
C10' C 0.5317(7) 0.8919(8) 0.8539(6) 0.066(3) Uani 0.562(7) 1 d P A 2
H10B H 0.5566 0.8897 0.8092 0.079 Uiso 0.562(7) 1 calc PR A 2
C11' C 0.5447(6) 0.8820(6) 0.9911(5) 0.050(3) Uani 0.562(7) 1 d P A 2
H11B H 0.5793 0.8723 1.0466 0.060 Uiso 0.562(7) 1 calc PR A 2
C12' C 0.4530(7) 0.8895(7) 0.9748(6) 0.055(3) Uani 0.562(7) 1 d P A 2
H12B H 0.4282 0.8880 1.0195 0.066 Uiso 0.562(7) 1 calc PR A 2
Co1 Co 0.72944(4) 0.87989(3) 0.95661(3) 0.02651(18) Uani 1 1 d . . .
N1 N 1.0026(3) 0.8638(3) 0.9712(3) 0.0779(15) Uani 1 1 d . . .
N2 N 0.8672(2) 0.8729(2) 0.9871(2) 0.0406(9) Uani 1 1 d . . .
N3 N 0.5864(2) 0.8882(2) 0.9292(2) 0.0365(9) Uani 1 1 d . . .
O1 O 0.2277(2) 0.45113(15) 0.83370(17) 0.0401(8) Uani 1 1 d . . .
O2 O 0.2339(2) 0.51687(15) 0.95218(17) 0.0397(8) Uani 1 1 d . . .
O3 O 0.2849(2) 0.76595(16) 0.60553(16) 0.0381(8) Uani 1 1 d . . .
O4 O 0.23606(19) 0.63125(15) 0.58131(15) 0.0350(7) Uani 1 1 d . . .
O5 O 0.26426(18) 0.82725(14) 0.90247(15) 0.0296(7) Uani 1 1 d . . .

loop_
_atom_site_aniso_label
_atom_site_aniso_U_11
_atom_site_aniso_U_22
_atom_site_aniso_U_33
_atom_site_aniso_U_23
_atom_site_aniso_U_13
_atom_site_aniso_U_12
C1 0.035(3) 0.021(2) 0.021(2) -0.0003(16) 0.011(2) -0.0020(19)
C2 0.046(3) 0.018(2) 0.024(2) -0.0039(17) 0.012(2) -0.003(2)
C3 0.032(3) 0.024(2) 0.021(2) 0.0007(17) 0.008(2) 0.0023(19)
C4 0.039(3) 0.0151(19) 0.027(2) 0.0011(17) 0.011(2) -0.0027(19)
C5 0.030(3) 0.021(2) 0.023(2) -0.0043(17) 0.009(2) -0.0015(19)
C6 0.034(3) 0.029(2) 0.018(2) 0.0010(17) 0.011(2) 0.000(2)
C7 0.051(3) 0.018(2) 0.029(2) -0.0026(17) 0.016(2) -0.001(2)
C8 0.049 0.033 0.038 -0.012 0.013 -0.002
C9 0.029(8) 0.044(8) 0.101(12) 0.035(8) 0.016(8) 0.007(6)
C10 0.045(9) 0.037(7) 0.077(10) 0.024(7) 0.020(8) 0.002(6)
C11 0.042 0.031 0.112 0.031 0.011 0.016
C12 0.043(8) 0.033(7) 0.105(12) 0.031(7) 0.027(8) 0.000(6)
C13 0.046(4) 0.093(4) 0.045(3) -0.001(3) 0.007(3) 0.003(3)
C14 0.058 0.129 0.063 -0.036 0.025 0.001
C15 0.048 0.129 0.059 -0.052 0.010 0.006
C16 0.039(3) 0.024(2) 0.027(3) 0.0030(19) 0.009(2) 0.002(2)
C17 0.037(3) 0.026(2) 0.025(2) 0.0042(19) 0.011(2) 0.008(2)
C18 0.061 0.163 0.061 -0.023 0.028 0.003
C19 0.059(4) 0.125(5) 0.059(4) -0.004(4) 0.022(4) 0.000(4)
C20 0.103 0.109 0.104 -0.023 0.070 -0.007
C21 0.078(5) 0.118(5) 0.072(5) -0.001(4) 0.012(5) 0.007(5)
C9' 0.046(7) 0.098(9) 0.038(6) 0.005(6) 0.015(5) -0.008(6)
C10' 0.048(7) 0.121(11) 0.038(6) 0.009(6) 0.028(6) 0.004(7)
C11' 0.056(7) 0.065(6) 0.034(5) 0.007(5) 0.022(5) 0.009(6)
C12' 0.053(7) 0.075(8) 0.049(6) 0.004(5) 0.034(6) 0.009(6)
Co1 0.0390(4) 0.0203(3) 0.0227(3) 0.0007(2) 0.0129(3) 0.0012(3)
N1 0.040(3) 0.146(4) 0.053(3) -0.027(3) 0.022(3) 0.004(3)
N2 0.036(2) 0.055(2) 0.031(2) -0.0049(18) 0.010(2) -0.002(2)
N3 0.040(2) 0.036(2) 0.034(2) -0.0024(18) 0.012(2) -0.001(2)
O1 0.071(2) 0.0188(15) 0.0338(18) -0.0017(13) 0.0203(17) -0.0053(15)
O2 0.073(2) 0.0268(15) 0.0243(17) 0.0053(13) 0.0219(17) 0.0008(16)
O3 0.069(2) 0.0209(15) 0.0288(17) 0.0049(12) 0.0216(17) -0.0023(15)
O4 0.058(2) 0.0255(15) 0.0242(16) -0.0076(13) 0.0158(16) -0.0068(15)
O5 0.046(2) 0.0199(14) 0.0290(16) -0.0061(12) 0.0199(15) -0.0056(13)

loop_
_atom_type_symbol
_atom_type_description
_atom_type_scat_dispersion_real
_atom_type_scat_dispersion_imag
_atom_type_scat_source
C C 0.0033 0.0016 'International Tables Vol C Tables 4.2.6.8 and 6.1.1.4'
H H 0.0000 0.0000 'International Tables Vol C Tables 4.2.6.8 and 6.1.1.4'
N N 0.0061 0.0033 'International Tables Vol C Tables 4.2.6.8 and 6.1.1.4'
O O 0.0106 0.0060 'International Tables Vol C Tables 4.2.6.8 and 6.1.1.4'
Co Co 0.3494 0.9721 'International Tables Vol C Tables 4.2.6.8 and 6.1.1.4'

loop_
_geom_angle_atom_site_label_1
_geom_angle_atom_site_label_2
_geom_angle_atom_site_label_3
_geom_angle
_geom_angle_site_symmetry_1
_geom_angle_site_symmetry_3
C6 C1 C2 119.5(3) . .
C6 C1 C16 119.4(3) . .
C2 C1 C16 121.1(3) . .
C3 C2 C1 120.0(3) . .
C2 C3 C4 120.2(3) . .
C2 C3 C17 120.7(3) . .
C4 C3 C17 119.2(3) . .
C5 C4 C3 119.8(3) . .
C4 C5 O5 124.6(3) . .
C4 C5 C6 120.2(3) . .
O5 C5 C6 115.2(3) . .
C1 C6 C5 120.3(3) . .
O5 C7 C8 112.4(3) . .
C12' C8 C12 47.4(6) . .
C12' C8 C9' 116.3(7) . .
C12 C8 C9' 90.7(7) . .
C12' C8 C9 95.1(8) . .
C12 C8 C9 112.3(8) . .
C9' C8 C9 53.5(6) . .
C12' C8 C7 119.6(5) . .
C12 C8 C7 126.1(6) . .
C9' C8 C7 124.0(6) . .
C9 C8 C7 121.5(6) . .
C10 C9 C8 121.5(9) . .
C9 C10 N3 121.7(9) . .
N3 C11 C12 127.1(10) . .
C11 C12 C8 122.0(9) . .
N2 C13 N1 115.1(5) . .
N2 C14 C15 110.5(5) . .
N1 C15 C14 105.2(5) . .
O1 C16 O2 120.7(3) . .
O1 C16 C1 120.3(3) . .
O2 C16 C1 119.0(3) . .
O3 C17 O4 125.2(4) . .
O3 C17 C3 117.5(3) . .
O4 C17 C3 117.4(3) . .
N1 C18 C19 109.6(5) . .
C21 C19 C20 118.1(6) . .
C21 C19 C18 124.1(6) . .
C20 C19 C18 117.8(6) . .
C19 C20 C20 119.9(4) . 2_756
C19 C21 C21 121.9(4) . 2_756
C10' C9' C8 119.4(8) . .
N3 C10' C9' 126.9(8) . .
N3 C11' C12' 122.9(8) . .
C8 C12' C11' 120.8(8) . .
O3 Co1 O4 113.71(10) 2_656 8_566
O3 Co1 N2 91.72(13) 2_656 .
O4 Co1 N2 90.49(12) 8_566 .
O3 Co1 O2 148.83(10) 2_656 3
O4 Co1 O2 97.30(10) 8_566 3
N2 Co1 O2 91.08(13) . 3
O3 Co1 N3 89.52(13) 2_656 .
O4 Co1 N3 87.73(12) 8_566 .
N2 Co1 N3 178.13(14) . .
O2 Co1 N3 88.58(12) 3 .
O3 Co1 O1 90.23(9) 2_656 3
O4 Co1 O1 156.06(9) 8_566 3
N2 Co1 O1 88.98(12) . 3
O2 Co1 O1 58.79(9) 3 3
N3 Co1 O1 92.40(12) . 3
C13 N1 C15 105.6(4) . .
C13 N1 C18 130.3(5) . .
C15 N1 C18 124.1(5) . .
C13 N2 C14 103.5(4) . .
C13 N2 Co1 126.8(3) . .
C14 N2 Co1 129.6(3) . .
C11 N3 C10' 90.7(8) . .
C11 N3 C11' 47.5(7) . .
C10' N3 C11' 113.3(6) . .
C11 N3 C10 115.2(8) . .
C10' N3 C10 54.6(6) . .
C11' N3 C10 94.1(7) . .
C11 N3 Co1 122.5(6) . .
C10' N3 Co1 124.3(5) . .
C11' N3 Co1 122.2(5) . .
C10 N3 Co1 122.2(5) . .
C16 O1 Co1 86.4(2) . 3_445
C16 O2 Co1 94.1(2) . 3_445
C17 O3 Co1 155.4(3) . 2_656
C17 O4 Co1 127.5(2) . 8_465
C5 O5 C7 116.9(3) . .

loop_
_geom_bond_atom_site_label_1
_geom_bond_atom_site_label_2
_geom_bond_distance
_geom_bond_site_symmetry_2
C1 C6 1.385(5) .
C1 C2 1.391(5) .
C1 C16 1.503(5) .
C2 C3 1.386(5) .
C3 C4 1.388(5) .
C3 C17 1.515(5) .
C4 C5 1.379(4) .
C5 O5 1.380(4) .
C5 C6 1.386(5) .
C7 O5 1.439(4) .
C7 C8 1.491(6) .
C8 C12' 1.329(10) .
C8 C12 1.365(12) .
C8 C9' 1.378(9) .
C8 C9 1.397(11) .
C9 C10 1.346(14) .
C10 N3 1.405(11) .
C11 N3 1.191(12) .
C11 C12 1.363(16) .
C13 N2 1.282(5) .
C13 N1 1.346(6) .
C14 N2 1.370(6) .
C14 C15 1.382(6) .
C15 N1 1.359(6) .
C16 O1 1.253(4) .
C16 O2 1.259(4) .
C17 O3 1.254(4) .
C17 O4 1.254(4) .
C18 N1 1.453(6) .
C18 C19 1.509(7) .
C19 C21 1.353(7) .
C19 C20 1.380(8) .
C20 C20 1.415(12) 2_756
C21 C21 1.361(10) 2_756
C9' C10' 1.359(12) .
C10' N3 1.288(10) .
C11' N3 1.368(8) .
C11' C12' 1.389(12) .
Co1 O3 2.027(2) 2_656
Co1 O4 2.037(2) 8_566
Co1 N2 2.073(4) .
Co1 O2 2.133(2) 3
Co1 N3 2.159(4) .
Co1 O1 2.304(3) 3
O1 Co1 2.304(2) 3_445
O2 Co1 2.134(2) 3_445
O3 Co1 2.027(2) 2_656
O4 Co1 2.037(2) 8_465
